data_7224930
loop_
_publ_author_name
'Slabbert, C.'
'Rademeyer, M.'

_publ_section_title
;
 Structures and trends of neutral MXxsolvent4&#x2212;xtetrahedra and
 anionic [MX4]2&#x2212;tetrahalometallates of zinc(ii), cadmium(ii) and
 mercury(ii) with benzopyridine- and benzopyrazine-type N-donor ligands or
 cations
;
_journal_issue 24
_journal_name_full CrystEngComm
_journal_page_first 4555
_journal_paper_doi 10.1039/C6CE00568C
_journal_volume 18
_journal_year 2016
_chemical_formula_moiety
;
2(C12 H8 N2), Cl2 H4 O2 Zn, H2 O
;
_chemical_formula_sum 'C24 H22 Cl2 N4 O3 Zn'
_chemical_formula_weight 550.72
_chemical_name_common
;
bis(phenazine) diaqua-dichloro-zinc(II) monohydrate
;
_chemical_name_systematic
;
bis(phenazine) diaqua-dichloro-zinc(II) monohydrate
;
_space_group_crystal_system monoclinic
_space_group_IT_number 14
_space_group_name_Hall '-P 2ybc'
_space_group_name_H-M_alt 'P 1 21/c 1'
_symmetry_space_group_name_Hall '-P 2ybc'
_symmetry_space_group_name_H-M 'P 1 21/c 1'
_atom_sites_solution_hydrogens mixed
_atom_sites_solution_primary direct
_atom_sites_solution_secondary difmap
_audit_creation_method SHELXL-2014
_audit_update_record
;
2016-03-09 deposited with the CCDC.
2016-04-14 downloaded from the CCDC.
;
_cell_angle_alpha 90
_cell_angle_beta 91.82(3)
_cell_angle_gamma 90
_cell_formula_units_Z 4
_cell_length_a 6.94010(10)
_cell_length_b 16.5048(3)
_cell_length_c 20.9602(4)
_cell_measurement_temperature 296(2)
_cell_volume 2399.67(8)
_computing_cell_refinement 'HKL Scalepack (Otwinowski & Minor 1997)'
_computing_data_collection 'Collect (Nonius B.V. 1998)'
_computing_data_reduction
;
 HKL Denzo and Scalepack (Otwinowski & Minor 1997)
;
_computing_molecular_graphics
;
ORTEP-3 for Windows (Farrugia, 1997),
Mercury (Macrae <i>et al</i>., 2008)
;
_computing_publication_material 'SHELXL-2014, PLATON (Spek, 2009)'
_computing_structure_refinement 'SHELXL-2013 (Sheldrick, 2013)'
_computing_structure_solution 'SIR-92 (Altomare et al. 1994)'
_diffrn_ambient_temperature 296(2)
_diffrn_measured_fraction_theta_full 1.000
_diffrn_measured_fraction_theta_max 0.970
_diffrn_measurement_device_type 'Nonius Kappa CCD'
_diffrn_measurement_method 'Thin slice \w and \f scans'
_diffrn_radiation_type MoK\a
_diffrn_radiation_wavelength 0.71073
_diffrn_reflns_av_R_equivalents 0.0898
_diffrn_reflns_av_unetI/netI 0.0498
_diffrn_reflns_Laue_measured_fraction_full 1.000
_diffrn_reflns_Laue_measured_fraction_max 0.970
_diffrn_reflns_limit_h_max 8
_diffrn_reflns_limit_h_min -8
_diffrn_reflns_limit_k_max 20
_diffrn_reflns_limit_k_min -20
_diffrn_reflns_limit_l_max 26
_diffrn_reflns_limit_l_min -26
_diffrn_reflns_number 31320
_diffrn_reflns_point_group_measured_fraction_full 1.000
_diffrn_reflns_point_group_measured_fraction_max 0.970
_diffrn_reflns_theta_full 25.242
_diffrn_reflns_theta_max 26.372
_diffrn_reflns_theta_min 2.303
_diffrn_source 'fine-focus sealed tube'
_exptl_absorpt_coefficient_mu 1.280
_exptl_absorpt_correction_T_max 0.886
_exptl_absorpt_correction_T_min 0.775
_exptl_absorpt_correction_type multi-scan
_exptl_absorpt_process_details 'Sortav (Blessing, 1995)'
_exptl_crystal_colour green
_exptl_crystal_density_diffrn 1.524
_exptl_crystal_density_method 'not measured'
_exptl_crystal_description fragment
_exptl_crystal_F_000 1128
_exptl_crystal_size_max 0.180
_exptl_crystal_size_mid 0.180
_exptl_crystal_size_min 0.050
_refine_diff_density_max 3.150
_refine_diff_density_min -1.038
_refine_diff_density_rms 0.245
_refine_ls_extinction_method none
_refine_ls_goodness_of_fit_ref 1.141
_refine_ls_hydrogen_treatment mixed
_refine_ls_matrix_type full
_refine_ls_number_parameters 332
_refine_ls_number_reflns 4937
_refine_ls_number_restraints 6
_refine_ls_restrained_S_all 1.140
_refine_ls_R_factor_all 0.1208
_refine_ls_R_factor_gt 0.1013
_refine_ls_shift/su_max 0.000
_refine_ls_shift/su_mean 0.000
_refine_ls_structure_factor_coef Fsqd
_refine_ls_weighting_details 'w=1/[\s^2^(Fo^2^)+(0.1479P)^2^+32.6077P] where P=(Fo^2^+2Fc^2^)/3'
_refine_ls_weighting_scheme calc
_refine_ls_wR_factor_gt 0.3008
_refine_ls_wR_factor_ref 0.3213
_reflns_Friedel_coverage 0.000
_reflns_number_gt 4089
_reflns_number_total 4937
_reflns_threshold_expression 'I > 2\s(I)'
_cod_data_source_file c6ce00568c2.cif
_cod_data_source_block shelx
_cod_depositor_comments 'Adding full bibliography for 7224924--7224939.cif.'
_cod_database_code 7224930
_shelx_space_group_comment
;
The symmetry employed for this shelxl refinement is uniquely defined
by the following loop, which should always be used as a source of
symmetry information in preference to the above space-group names.
They are only intended as comments.
;
_shelx_estimated_absorpt_t_min 0.802
_shelx_estimated_absorpt_t_max 0.939
_shelxl_version_number 2014-3

loop_
_space_group_symop_operation_xyz
'x, y, z'
'-x, y+1/2, -z+1/2'
'-x, -y, -z'
'x, -y-1/2, z-1/2'

loop_
_atom_site_label
_atom_site_type_symbol
_atom_site_fract_x
_atom_site_fract_y
_atom_site_fract_z
_atom_site_U_iso_or_equiv
_atom_site_adp_type
_atom_site_occupancy
_atom_site_site_symmetry_order
_atom_site_calc_flag
_atom_site_refinement_flags_posn
_atom_site_refinement_flags_adp
C1 C 0.1406(12) 0.6022(5) 0.3169(4) 0.0217(17) Uani 1 1 d . .
C2 C 0.1448(15) 0.6743(6) 0.3550(5) 0.031(2) Uani 1 1 d . .
H2 H 0.1521 0.7248 0.3355 0.037 Uiso 1 1 calc R U
C3 C 0.1384(15) 0.6694(6) 0.4183(5) 0.032(2) Uani 1 1 d . .
H3 H 0.1389 0.7167 0.4424 0.039 Uiso 1 1 calc R U
C4 C 0.1307(14) 0.5930(6) 0.4500(5) 0.033(2) Uani 1 1 d . .
H4 H 0.1305 0.5911 0.4943 0.039 Uiso 1 1 calc R U
C5 C 0.1239(14) 0.5231(6) 0.4159(4) 0.0266(19) Uani 1 1 d . .
H5 H 0.1197 0.4736 0.4370 0.032 Uiso 1 1 calc R U
C6 C 0.1230(12) 0.5250(5) 0.3483(4) 0.0219(17) Uani 1 1 d . .
C12 C 0.1392(12) 0.5375(5) 0.2188(4) 0.0228(17) Uani 1 1 d . .
C7 C 0.1126(12) 0.4616(6) 0.2505(4) 0.0242(18) Uani 1 1 d . .
C8 C 0.0903(15) 0.3909(6) 0.2127(5) 0.031(2) Uani 1 1 d . .
H8 H 0.0710 0.3412 0.2324 0.037 Uiso 1 1 calc R U
C9 C 0.0966(14) 0.3946(6) 0.1480(5) 0.032(2) Uani 1 1 d . .
H9 H 0.0827 0.3476 0.1238 0.039 Uiso 1 1 calc R U
C10 C 0.1246(14) 0.4708(6) 0.1169(5) 0.032(2) Uani 1 1 d . .
H10 H 0.1276 0.4729 0.0726 0.038 Uiso 1 1 calc R U
C11 C 0.1470(13) 0.5400(7) 0.1516(5) 0.031(2) Uani 1 1 d . .
H11 H 0.1674 0.5890 0.1311 0.038 Uiso 1 1 calc R U
C13 C 0.5923(12) 0.4056(5) 0.1835(4) 0.0230(17) Uani 1 1 d . .
C14 C 0.5569(14) 0.3374(6) 0.1430(5) 0.033(2) Uani 1 1 d . .
H14 H 0.5278 0.2872 0.1605 0.039 Uiso 1 1 calc R U
C15 C 0.5662(15) 0.3462(6) 0.0783(5) 0.033(2) Uani 1 1 d . .
H15 H 0.5411 0.3020 0.0518 0.040 Uiso 1 1 calc R U
C16 C 0.6136(15) 0.4220(7) 0.0514(5) 0.035(2) Uani 1 1 d . .
H16 H 0.6240 0.4261 0.0073 0.042 Uiso 1 1 calc R U
C17 C 0.6441(14) 0.4887(6) 0.0879(5) 0.032(2) Uani 1 1 d . .
H17 H 0.6738 0.5381 0.0692 0.038 Uiso 1 1 calc R U
C18 C 0.6303(12) 0.4823(6) 0.1559(4) 0.0247(18) Uani 1 1 d . .
C24 C 0.6125(12) 0.4628(5) 0.2836(4) 0.0235(18) Uani 1 1 d . .
C19 C 0.6440(12) 0.5405(5) 0.2554(4) 0.0210(17) Uani 1 1 d . .
C20 C 0.6641(13) 0.6096(6) 0.2961(5) 0.0270(19) Uani 1 1 d . .
H20 H 0.6858 0.6605 0.2786 0.032 Uiso 1 1 calc R U
C21 C 0.6516(14) 0.6009(7) 0.3606(5) 0.033(2) Uani 1 1 d . .
H21 H 0.6641 0.6463 0.3867 0.040 Uiso 1 1 calc R U
C22 C 0.6198(14) 0.5241(7) 0.3885(5) 0.033(2) Uani 1 1 d . .
H22 H 0.6104 0.5196 0.4325 0.040 Uiso 1 1 calc R U
C23 C 0.6028(13) 0.4565(6) 0.3510(4) 0.029(2) Uani 1 1 d . .
H23 H 0.5847 0.4061 0.3698 0.035 Uiso 1 1 calc R U
N1 N 0.1531(11) 0.6074(5) 0.2529(4) 0.0252(16) Uani 1 1 d . .
N2 N 0.1076(11) 0.4566(5) 0.3147(3) 0.0231(15) Uani 1 1 d . .
N3 N 0.5854(11) 0.3962(4) 0.2473(4) 0.0248(16) Uani 1 1 d . .
N4 N 0.6574(11) 0.5490(5) 0.1918(4) 0.0258(16) Uani 1 1 d . .
Cl1 Cl 0.0460(4) 0.15842(14) 0.47945(11) 0.0341(6) Uani 1 1 d . .
Cl2 Cl 0.4085(4) 0.33732(15) 0.47757(11) 0.0342(6) Uani 1 1 d . .
Zn1 Zn 0.20722(15) 0.25228(6) 0.42938(5) 0.0252(3) Uani 1 1 d . .
O1 O 0.3522(15) 0.2017(5) 0.3595(5) 0.058(3) Uani 1 1 d D .
O2 O 0.0113(12) 0.3184(5) 0.3812(4) 0.0428(19) Uani 1 1 d D .
O3 O 0.7039(10) 0.2497(4) 0.3124(3) 0.0285(14) Uani 1 1 d D .
H2O1 H 0.479(4) 0.206(6) 0.353(4) 0.01(2) Uiso 1 1 d D .
H1O2 H -0.113(6) 0.309(8) 0.373(6) 0.05(4) Uiso 1 1 d D .
H2O2 H 0.05(2) 0.365(5) 0.365(6) 0.06(4) Uiso 1 1 d D .
H2O3 H 0.666(14) 0.292(4) 0.289(4) 0.02(3) Uiso 1 1 d D .
H1O3 H 0.767(16) 0.209(5) 0.295(6) 0.04(3) Uiso 1 1 d D .
H1O1 H 0.321(13) 0.152(2) 0.347(4) 0.02(2) Uiso 1 1 d D .

loop_
_atom_site_aniso_label
_atom_site_aniso_U_11
_atom_site_aniso_U_22
_atom_site_aniso_U_33
_atom_site_aniso_U_23
_atom_site_aniso_U_13
_atom_site_aniso_U_12
C1 0.017(4) 0.025(4) 0.023(4) -0.002(3) 0.002(3) 0.003(3)
C2 0.035(5) 0.022(4) 0.037(5) -0.005(4) 0.006(4) -0.005(4)
C3 0.033(5) 0.028(5) 0.036(5) -0.013(4) 0.000(4) -0.003(4)
C4 0.031(5) 0.038(5) 0.030(5) -0.003(4) -0.001(4) -0.006(4)
C5 0.028(5) 0.027(4) 0.025(4) 0.002(4) 0.004(4) 0.001(4)
C6 0.018(4) 0.021(4) 0.026(4) 0.001(3) 0.001(3) 0.004(3)
C12 0.015(4) 0.029(5) 0.024(4) -0.004(4) 0.001(3) -0.002(3)
C7 0.015(4) 0.028(4) 0.029(4) -0.002(4) -0.003(3) 0.001(3)
C8 0.035(5) 0.029(5) 0.029(5) -0.002(4) 0.003(4) -0.002(4)
C9 0.025(4) 0.037(5) 0.036(5) -0.014(4) 0.003(4) -0.005(4)
C10 0.029(5) 0.043(6) 0.024(4) -0.006(4) 0.000(4) -0.003(4)
C11 0.021(4) 0.043(6) 0.030(5) 0.004(4) 0.003(4) -0.009(4)
C13 0.015(4) 0.022(4) 0.031(4) 0.000(3) 0.001(3) 0.004(3)
C14 0.031(5) 0.025(5) 0.041(5) -0.003(4) -0.006(4) 0.003(4)
C15 0.035(5) 0.033(5) 0.032(5) -0.010(4) -0.004(4) 0.008(4)
C16 0.031(5) 0.046(6) 0.026(5) -0.005(4) -0.005(4) 0.008(5)
C17 0.032(5) 0.036(5) 0.028(5) 0.005(4) -0.003(4) 0.004(4)
C18 0.019(4) 0.029(5) 0.027(4) -0.001(4) -0.005(3) 0.001(4)
C24 0.017(4) 0.026(4) 0.028(4) 0.005(4) -0.002(3) 0.002(3)
C19 0.018(4) 0.023(4) 0.022(4) 0.002(3) -0.002(3) 0.002(3)
C20 0.022(4) 0.025(4) 0.034(5) 0.001(4) 0.005(4) 0.003(4)
C21 0.027(5) 0.039(5) 0.034(5) -0.010(4) 0.003(4) 0.002(4)
C22 0.024(4) 0.052(6) 0.024(4) 0.002(4) 0.003(4) 0.001(4)
C23 0.024(4) 0.035(5) 0.027(5) 0.010(4) -0.001(4) 0.001(4)
N1 0.022(4) 0.027(4) 0.027(4) 0.002(3) 0.001(3) -0.003(3)
N2 0.025(4) 0.023(4) 0.021(3) 0.003(3) 0.001(3) 0.005(3)
N3 0.022(4) 0.022(4) 0.030(4) 0.005(3) 0.001(3) 0.001(3)
N4 0.023(4) 0.023(4) 0.031(4) 0.003(3) 0.005(3) 0.005(3)
Cl1 0.0486(14) 0.0262(11) 0.0280(11) 0.0031(9) 0.0095(10) -0.0058(10)
Cl2 0.0450(14) 0.0302(12) 0.0270(11) -0.0010(9) -0.0059(10) -0.0090(11)
Zn1 0.0351(6) 0.0204(5) 0.0201(5) 0.0002(4) 0.0014(4) -0.0016(5)
O1 0.065(6) 0.041(5) 0.071(6) -0.031(4) 0.044(5) -0.028(4)
O2 0.044(4) 0.033(4) 0.050(4) 0.017(3) -0.019(4) -0.012(4)
O3 0.039(4) 0.019(3) 0.028(3) 0.002(3) 0.001(3) 0.004(3)

loop_
_atom_type_symbol
_atom_type_description
_atom_type_scat_dispersion_real
_atom_type_scat_dispersion_imag
_atom_type_scat_source
C C 0.0033 0.0016 'International Tables Vol C Tables 4.2.6.8 and 6.1.1.4'
H H 0.0000 0.0000 'International Tables Vol C Tables 4.2.6.8 and 6.1.1.4'
N N 0.0061 0.0033 'International Tables Vol C Tables 4.2.6.8 and 6.1.1.4'
Cl Cl 0.1484 0.1585 'International Tables Vol C Tables 4.2.6.8 and 6.1.1.4'
Zn Zn 0.2839 1.4301 'International Tables Vol C Tables 4.2.6.8 and 6.1.1.4'
O O 0.0106 0.0060 'International Tables Vol C Tables 4.2.6.8 and 6.1.1.4'

loop_
_geom_angle_atom_site_label_1
_geom_angle_atom_site_label_2
_geom_angle_atom_site_label_3
_geom_angle
N1 C1 C2 120.1(8)
N1 C1 C6 121.3(8)
C2 C1 C6 118.6(8)
C3 C2 C1 120.3(9)
C3 C2 H2 119.8
C1 C2 H2 119.8
C2 C3 C4 121.4(9)
C2 C3 H3 119.3
C4 C3 H3 119.3
C5 C4 C3 120.5(9)
C5 C4 H4 119.7
C3 C4 H4 119.7
C4 C5 C6 120.4(9)
C4 C5 H5 119.8
C6 C5 H5 119.8
N2 C6 C5 120.4(8)
N2 C6 C1 120.9(8)
C5 C6 C1 118.6(8)
N1 C12 C11 119.7(9)
N1 C12 C7 120.5(8)
C11 C12 C7 119.8(8)
N2 C7 C8 120.1(8)
N2 C7 C12 121.5(8)
C8 C7 C12 118.4(8)
C9 C8 C7 120.9(9)
C9 C8 H8 119.5
C7 C8 H8 119.5
C8 C9 C10 120.1(9)
C8 C9 H9 119.9
C10 C9 H9 119.9
C11 C10 C9 120.6(9)
C11 C10 H10 119.7
C9 C10 H10 119.7
C10 C11 C12 120.1(9)
C10 C11 H11 119.9
C12 C11 H11 119.9
N3 C13 C18 121.3(8)
N3 C13 C14 119.3(8)
C18 C13 C14 119.5(8)
C15 C14 C13 119.6(9)
C15 C14 H14 120.2
C13 C14 H14 120.2
C14 C15 C16 120.5(9)
C14 C15 H15 119.7
C16 C15 H15 119.7
C17 C16 C15 121.8(9)
C17 C16 H16 119.1
C15 C16 H16 119.1
C16 C17 C18 119.2(10)
C16 C17 H17 120.4
C18 C17 H17 120.4
N4 C18 C13 121.8(8)
N4 C18 C17 118.9(9)
C13 C18 C17 119.3(9)
N3 C24 C23 119.4(8)
N3 C24 C19 121.3(8)
C23 C24 C19 119.3(8)
N4 C19 C20 119.9(8)
N4 C19 C24 121.2(8)
C20 C19 C24 118.9(8)
C21 C20 C19 119.9(9)
C21 C20 H20 120.0
C19 C20 H20 120.0
C20 C21 C22 121.3(9)
C20 C21 H21 119.4
C22 C21 H21 119.4
C23 C22 C21 120.3(9)
C23 C22 H22 119.9
C21 C22 H22 119.9
C22 C23 C24 120.4(9)
C22 C23 H23 119.8
C24 C23 H23 119.8
C1 N1 C12 117.5(8)
C6 N2 C7 118.1(8)
C24 N3 C13 117.2(8)
C18 N4 C19 117.1(8)
O1 Zn1 O2 102.1(4)
O1 Zn1 Cl1 109.5(3)
O2 Zn1 Cl1 106.2(3)
O1 Zn1 Cl2 106.1(3)
O2 Zn1 Cl2 107.2(2)
Cl1 Zn1 Cl2 123.74(10)
Zn1 O1 H2O1 127(6)
Zn1 O1 H1O1 119(6)
H2O1 O1 H1O1 105(9)
Zn1 O2 H1O2 130(9)
Zn1 O2 H2O2 117(10)
H1O2 O2 H2O2 113(10)
H2O3 O3 H1O3 121(10)

loop_
_geom_bond_atom_site_label_1
_geom_bond_atom_site_label_2
_geom_bond_distance
C1 N1 1.350(11)
C1 C2 1.434(12)
C1 C6 1.441(12)
C2 C3 1.331(14)
C2 H2 0.9300
C3 C4 1.427(14)
C3 H3 0.9300
C4 C5 1.357(14)
C4 H4 0.9300
C5 C6 1.417(12)
C5 H5 0.9300
C6 N2 1.333(11)
C12 N1 1.359(12)
C12 C11 1.411(13)
C12 C7 1.433(13)
C7 N2 1.351(11)
C7 C8 1.415(13)
C8 C9 1.361(14)
C8 H8 0.9300
C9 C10 1.431(15)
C9 H9 0.9300
C10 C11 1.361(14)
C10 H10 0.9300
C11 H11 0.9300
C13 N3 1.349(12)
C13 C18 1.421(13)
C13 C14 1.427(13)
C14 C15 1.367(15)
C14 H14 0.9300
C15 C16 1.417(15)
C15 H15 0.9300
C16 C17 1.354(15)
C16 H16 0.9300
C17 C18 1.436(13)
C17 H17 0.9300
C18 N4 1.343(12)
C24 N3 1.346(12)
C24 C23 1.421(13)
C24 C19 1.431(12)
C19 N4 1.348(11)
C19 C20 1.427(13)
C20 C21 1.365(14)
C20 H20 0.9300
C21 C22 1.417(15)
C21 H21 0.9300
C22 C23 1.367(15)
C22 H22 0.9300
C23 H23 0.9300
Cl1 Zn1 2.197(2)
Cl2 Zn1 2.203(3)
Zn1 O1 1.988(8)
Zn1 O2 1.994(8)
O1 H2O1 0.90(2)
O1 H1O1 0.89(2)
O2 H1O2 0.89(2)
O2 H2O2 0.89(2)
O3 H2O3 0.89(2)
O3 H1O3 0.89(2)

loop_
_geom_hbond_atom_site_label_D
_geom_hbond_atom_site_label_H
_geom_hbond_atom_site_label_A
_geom_hbond_distance_DH
_geom_hbond_distance_HA
_geom_hbond_distance_DA
_geom_hbond_angle_DHA
_geom_hbond_site_symmetry_A
C11 H11 Cl1 0.93 2.94 3.596(10) 128.6 2
C17 H17 Cl1 0.93 2.98 3.828(11) 152.0 2_655
C23 H23 Cl2 0.93 2.84 3.599(10) 139.5 .
O1 H2O1 O3 0.90(2) 1.94(5) 2.777(11) 155(9) .
O2 H1O2 O3 0.89(2) 2.02(9) 2.779(10) 143(12) 1_455
O2 H2O2 N2 0.89(2) 1.89(4) 2.766(11) 168(14) .
O3 H2O3 N3 0.89(2) 2.00(3) 2.884(10) 171(9) .
O3 H1O3 N1 0.89(2) 2.04(4) 2.908(10) 166(12) 2_645
O1 H1O1 N4 0.89(2) 1.89(4) 2.739(11) 159(9) 2_645

loop_
_geom_torsion_atom_site_label_1
_geom_torsion_atom_site_label_2
_geom_torsion_atom_site_label_3
_geom_torsion_atom_site_label_4
_geom_torsion
N1 C1 C2 C3 -178.0(9)
C6 C1 C2 C3 2.0(14)
C1 C2 C3 C4 1.2(16)
C2 C3 C4 C5 -2.0(16)
C3 C4 C5 C6 -0.4(15)
C4 C5 C6 N2 -177.0(9)
C4 C5 C6 C1 3.5(14)
N1 C1 C6 N2 -3.8(13)
C2 C1 C6 N2 176.2(8)
N1 C1 C6 C5 175.7(8)
C2 C1 C6 C5 -4.3(12)
N1 C12 C7 N2 -2.4(13)
C11 C12 C7 N2 178.9(8)
N1 C12 C7 C8 177.2(8)
C11 C12 C7 C8 -1.5(13)
N2 C7 C8 C9 -179.4(9)
C12 C7 C8 C9 0.9(14)
C7 C8 C9 C10 -0.5(15)
C8 C9 C10 C11 0.6(15)
C9 C10 C11 C12 -1.2(15)
N1 C12 C11 C10 -177.1(9)
C7 C12 C11 C10 1.6(13)
N3 C13 C14 C15 -179.1(9)
C18 C13 C14 C15 2.1(14)
C13 C14 C15 C16 1.0(15)
C14 C15 C16 C17 -2.5(16)
C15 C16 C17 C18 0.7(15)
N3 C13 C18 N4 -1.3(13)
C14 C13 C18 N4 177.5(8)
N3 C13 C18 C17 177.4(8)
C14 C13 C18 C17 -3.8(13)
C16 C17 C18 N4 -178.8(9)
C16 C17 C18 C13 2.4(14)
N3 C24 C19 N4 -3.4(13)
C23 C24 C19 N4 178.9(8)
N3 C24 C19 C20 177.5(8)
C23 C24 C19 C20 -0.2(12)
N4 C19 C20 C21 -179.7(9)
C24 C19 C20 C21 -0.6(13)
C19 C20 C21 C22 0.4(14)
C20 C21 C22 C23 0.6(15)
C21 C22 C23 C24 -1.4(14)
N3 C24 C23 C22 -176.5(8)
C19 C24 C23 C22 1.2(13)
C2 C1 N1 C12 -177.0(8)
C6 C1 N1 C12 3.1(12)
C11 C12 N1 C1 178.6(8)
C7 C12 N1 C1 -0.1(12)
C5 C6 N2 C7 -178.3(8)
C1 C6 N2 C7 1.2(12)
C8 C7 N2 C6 -177.9(8)
C12 C7 N2 C6 1.8(12)
C23 C24 N3 C13 178.7(8)
C19 C24 N3 C13 1.0(12)
C18 C13 N3 C24 1.2(12)
C14 C13 N3 C24 -177.6(8)
C13 C18 N4 C19 -1.0(13)
C17 C18 N4 C19 -179.7(8)
C20 C19 N4 C18 -177.7(8)
C24 C19 N4 C18 3.2(12)
